data_8104737
loop_
_publ_author_name
'Chen, Hai-Lin'
'Lan, Jian-Jing'
'Qin, Yue'
'Yao, Dong-Mei'
'Wang, Yan-Ping'
'Li, Meng-Xi'
'Tan, Chuang'

_publ_section_title
;
 The crystal structure of
 catena-poly[bis(&#x00B5;2-1,2-bis((1H-imidazol-1-yl)methyl)benzene- \k2
 N:N&#x2032;)-bis(nitrato-\kO)copper(II)], C28H28N10O6Cu
;
_journal_issue 4
_journal_name_full 'Zeitschrift f\"ur Kristallographie - New Crystal Structures'
_journal_page_first 865
_journal_page_last 866
_journal_paper_doi 10.1515/ncrs-2021-0135
_journal_volume 236
_journal_year 2021
_chemical_formula_sum 'C28 H28 Cu N10 O6'
_chemical_formula_weight 664.14
_space_group_crystal_system triclinic
_space_group_IT_number 2
_space_group_name_Hall '-P 1'
_space_group_name_H-M_alt 'P -1'
_atom_sites_solution_hydrogens geom
_cell_angle_alpha 74.288(7)
_cell_angle_beta 87.672(7)
_cell_angle_gamma 76.110(7)
_cell_formula_units_Z 1
_cell_length_a 8.6869(7)
_cell_length_b 9.0094(8)
_cell_length_c 9.5839(8)
_cell_measurement_reflns_used 2076
_cell_measurement_temperature 293(2)
_cell_measurement_theta_max 26.2070
_cell_measurement_theta_min 4.4030
_cell_volume 700.69(11)
_computing_cell_refinement 'CrysAlisPro 1.171.38.41 (Rigaku OD, 2015) [1]'
_computing_data_collection 'CrysAlisPro 1.171.38.41 (Rigaku OD, 2015) [1]'
_computing_data_reduction 'CrysAlisPro 1.171.38.41 (Rigaku OD, 2015) [1]'
_computing_molecular_graphics 'Diamond 3.2 [4]'
_computing_publication_material 'SHELXL-2018/3 (Sheldrick, 2018) [3]'
_computing_structure_refinement 'SHELXL-2018/3 (Sheldrick, 2018) [3]'
_computing_structure_solution 'SHELXT 2018/2 (Sheldrick, 2018) [2]'
_diffrn_ambient_temperature 293(2)
_diffrn_measured_fraction_theta_full 0.997
_diffrn_measured_fraction_theta_max 0.818
_diffrn_measurement_device_type 'Xcalibur, Eos, Gemini'
_diffrn_measurement_method '\w scans'
_diffrn_radiation_type MoK\a
_diffrn_radiation_wavelength 0.71073
_diffrn_reflns_av_R_equivalents 0.0348
_diffrn_reflns_av_unetI/netI 0.0692
_diffrn_reflns_Laue_measured_fraction_full 0.997
_diffrn_reflns_Laue_measured_fraction_max 0.818
_diffrn_reflns_limit_h_max 11
_diffrn_reflns_limit_h_min -10
_diffrn_reflns_limit_k_max 12
_diffrn_reflns_limit_k_min -12
_diffrn_reflns_limit_l_max 12
_diffrn_reflns_limit_l_min -12
_diffrn_reflns_number 5920
_diffrn_reflns_point_group_measured_fraction_full 0.997
_diffrn_reflns_point_group_measured_fraction_max 0.818
_diffrn_reflns_theta_full 25.242
_diffrn_reflns_theta_max 29.539
_diffrn_reflns_theta_min 3.689
_diffrn_source 'fine-focus sealed X-ray tube'
_exptl_absorpt_coefficient_mu 0.844
_exptl_absorpt_correction_type none
_exptl_absorpt_process_details none
_exptl_crystal_colour purple
_exptl_crystal_density_diffrn 1.574
_exptl_crystal_description block
_exptl_crystal_F_000 343
_exptl_crystal_size_max 0.34
_exptl_crystal_size_mid 0.20
_exptl_crystal_size_min 0.15
_refine_diff_density_max 0.336
_refine_diff_density_min -0.367
_refine_diff_density_rms 0.071
_refine_ls_extinction_coef .
_refine_ls_extinction_method none
_refine_ls_goodness_of_fit_ref 1.046
_refine_ls_hydrogen_treatment constr
_refine_ls_matrix_type full
_refine_ls_number_parameters 205
_refine_ls_number_reflns 3203
_refine_ls_number_restraints 0
_refine_ls_restrained_S_all 1.046
_refine_ls_R_factor_all 0.0649
_refine_ls_R_factor_gt 0.0492
_refine_ls_shift/su_max 0.000
_refine_ls_shift/su_mean 0.000
_refine_ls_structure_factor_coef Fsqd
_refine_ls_weighting_details 'w=1/[\s^2^(Fo^2^)+(0.0229P)^2^+0.3953P] where P=(Fo^2^+2Fc^2^)/3'
_refine_ls_weighting_scheme calc
_refine_ls_wR_factor_gt 0.0882
_refine_ls_wR_factor_ref 0.0979
_reflns_Friedel_coverage 0.000
_reflns_Friedel_fraction_full .
_reflns_Friedel_fraction_max .
_reflns_number_gt 2607
_reflns_number_total 3203
_reflns_threshold_expression 'I > 2\s(I)'
_cod_data_source_file suppl_j_ncrs-2021-0135_suppl.cif
_cod_data_source_block a
_cod_database_code 8104737
_shelx_space_group_comment
;
The symmetry employed for this shelxl refinement is uniquely defined
by the following loop, which should always be used as a source of
symmetry information in preference to the above space-group names.
They are only intended as comments.
;

loop_
_space_group_symop_operation_xyz
'x, y, z'
'-x, -y, -z'

loop_
_atom_site_label
_atom_site_type_symbol
_atom_site_fract_x
_atom_site_fract_y
_atom_site_fract_z
_atom_site_U_iso_or_equiv
_atom_site_adp_type
_atom_site_occupancy
_atom_site_site_symmetry_order
_atom_site_calc_flag
_atom_site_refinement_flags_posn
_atom_site_refinement_flags_adp
_atom_site_refinement_flags_occupancy
_atom_site_disorder_assembly
_atom_site_disorder_group
Cu1 Cu 0.000000 0.500000 1.000000 0.02377(14) Uani 1 2 d S . P . .
O1 O 0.0352(3) 0.7872(3) 0.9029(2) 0.0436(6) Uani 1 1 d . . . . .
O2 O 0.0824(3) 1.0169(3) 0.8078(3) 0.0552(7) Uani 1 1 d . . . . .
O3 O 0.2379(3) 0.8481(3) 0.9718(3) 0.0702(8) Uani 1 1 d . . . . .
N1 N 0.2175(3) 0.3420(3) 0.4075(2) 0.0264(5) Uani 1 1 d . . . . .
N2 N 0.0978(2) 0.4657(3) 0.1966(2) 0.0244(5) Uani 1 1 d . . . . .
N3 N 0.3969(2) 0.2327(2) 0.8542(2) 0.0219(5) Uani 1 1 d . . . . .
N4 N 0.2090(2) 0.3952(3) 0.9365(2) 0.0227(5) Uani 1 1 d . . . . .
N5 N 0.1171(3) 0.8839(3) 0.8966(2) 0.0283(5) Uani 1 1 d . . . . .
C1 C 0.4753(3) 0.1961(3) 0.5342(3) 0.0244(6) Uani 1 1 d . . . . .
C2 C 0.5607(3) 0.1336(3) 0.6661(3) 0.0210(5) Uani 1 1 d . . . . .
C3 C 0.7248(3) 0.1084(3) 0.6676(3) 0.0266(6) Uani 1 1 d . . . . .
H3 H 0.781464 0.065099 0.755294 0.032 Uiso 1 1 calc R U . . .
C4 C 0.8052(3) 0.1470(3) 0.5397(3) 0.0342(7) Uani 1 1 d . . . . .
H4 H 0.915180 0.128954 0.541394 0.041 Uiso 1 1 calc R U . . .
C5 C 0.7211(4) 0.2119(4) 0.4109(3) 0.0371(7) Uani 1 1 d . . . . .
H5 H 0.774146 0.240384 0.325162 0.044 Uiso 1 1 calc R U . . .
C6 C 0.5580(4) 0.2355(3) 0.4073(3) 0.0334(7) Uani 1 1 d . . . . .
H6 H 0.502664 0.278310 0.318923 0.040 Uiso 1 1 calc R U . . .
C7 C 0.2975(3) 0.2148(3) 0.5295(3) 0.0314(7) Uani 1 1 d . . . . .
H7A H 0.276010 0.115715 0.524112 0.038 Uiso 1 1 calc R U . . .
H7B H 0.253997 0.235957 0.618900 0.038 Uiso 1 1 calc R U . . .
C8 C 0.1560(3) 0.3263(3) 0.2877(3) 0.0276(6) Uani 1 1 d . . . . .
H8 H 0.154588 0.229540 0.271104 0.033 Uiso 1 1 calc R U . . .
C9 C 0.1236(3) 0.5760(3) 0.2617(3) 0.0323(7) Uani 1 1 d . . . . .
H9 H 0.094762 0.685487 0.222273 0.039 Uiso 1 1 calc R U . . .
C10 C 0.1973(4) 0.5010(3) 0.3917(3) 0.0355(7) Uani 1 1 d . . . . .
H10 H 0.228363 0.548149 0.457533 0.043 Uiso 1 1 calc R U . . .
C11 C 0.4808(3) 0.0913(3) 0.8101(3) 0.0255(6) Uani 1 1 d . . . . .
H11A H 0.406033 0.029134 0.802674 0.031 Uiso 1 1 calc R U . . .
H11B H 0.560257 0.026333 0.883930 0.031 Uiso 1 1 calc R U . . .
C12 C 0.2476(3) 0.2596(3) 0.9012(3) 0.0252(6) Uani 1 1 d . . . . .
H12 H 0.180521 0.191683 0.907874 0.030 Uiso 1 1 calc R U . . .
C13 C 0.3397(3) 0.4571(3) 0.9123(3) 0.0310(7) Uani 1 1 d . . . . .
H13 H 0.347101 0.552487 0.928392 0.037 Uiso 1 1 calc R U . . .
C14 C 0.4567(3) 0.3579(3) 0.8614(3) 0.0331(7) Uani 1 1 d . . . . .
H14 H 0.557777 0.372017 0.836168 0.040 Uiso 1 1 calc R U . . .

loop_
_atom_site_aniso_label
_atom_site_aniso_U_11
_atom_site_aniso_U_22
_atom_site_aniso_U_33
_atom_site_aniso_U_23
_atom_site_aniso_U_13
_atom_site_aniso_U_12
Cu1 0.0187(2) 0.0306(3) 0.0188(3) -0.00806(19) -0.00184(18) 0.00206(19)
O1 0.0443(13) 0.0409(13) 0.0526(15) -0.0121(11) 0.0028(11) -0.0240(11)
O2 0.0572(16) 0.0345(14) 0.0664(17) 0.0044(12) -0.0206(13) -0.0133(11)
O3 0.0564(17) 0.0742(19) 0.0720(19) 0.0100(14) -0.0366(14) -0.0278(14)
N1 0.0305(13) 0.0244(12) 0.0212(12) -0.0033(9) -0.0093(10) -0.0024(10)
N2 0.0225(12) 0.0261(13) 0.0219(12) -0.0072(10) -0.0030(9) 0.0004(9)
N3 0.0185(11) 0.0244(12) 0.0197(11) -0.0052(9) 0.0005(9) -0.0003(9)
N4 0.0190(11) 0.0273(12) 0.0215(12) -0.0091(9) -0.0011(9) -0.0016(9)
N5 0.0267(13) 0.0312(14) 0.0279(13) -0.0115(11) 0.0016(10) -0.0049(10)
C1 0.0289(14) 0.0227(14) 0.0207(14) -0.0070(11) -0.0023(11) -0.0026(11)
C2 0.0243(13) 0.0167(13) 0.0204(13) -0.0055(10) 0.0010(11) -0.0011(10)
C3 0.0256(14) 0.0241(15) 0.0284(15) -0.0097(11) -0.0018(12) 0.0007(11)
C4 0.0275(15) 0.0334(17) 0.0427(19) -0.0149(14) 0.0075(14) -0.0052(12)
C5 0.0437(19) 0.0383(18) 0.0309(17) -0.0118(14) 0.0172(14) -0.0127(14)
C6 0.0440(18) 0.0343(17) 0.0188(14) -0.0052(12) -0.0013(13) -0.0053(14)
C7 0.0324(16) 0.0334(16) 0.0230(15) 0.0026(12) -0.0098(12) -0.0074(13)
C8 0.0292(15) 0.0231(15) 0.0275(15) -0.0075(12) -0.0077(12) 0.0014(11)
C9 0.0369(17) 0.0219(15) 0.0354(17) -0.0066(12) -0.0105(13) -0.0010(12)
C10 0.0499(19) 0.0240(16) 0.0356(17) -0.0133(13) -0.0138(14) -0.0062(13)
C11 0.0273(14) 0.0222(14) 0.0211(14) -0.0034(11) -0.0005(11) 0.0025(11)
C12 0.0181(13) 0.0316(15) 0.0259(15) -0.0080(12) 0.0020(11) -0.0058(11)
C13 0.0284(15) 0.0301(16) 0.0372(17) -0.0121(13) 0.0019(13) -0.0088(12)
C14 0.0228(14) 0.0363(17) 0.0438(18) -0.0153(14) 0.0064(13) -0.0094(12)

loop_
_atom_type_symbol
_atom_type_description
_atom_type_scat_dispersion_real
_atom_type_scat_dispersion_imag
_atom_type_scat_source
C C 0.0033 0.0016 'International Tables Vol C Tables 4.2.6.8 and 6.1.1.4'
H H 0.0000 0.0000 'International Tables Vol C Tables 4.2.6.8 and 6.1.1.4'
Cu Cu 0.3201 1.2651 'International Tables Vol C Tables 4.2.6.8 and 6.1.1.4'
N N 0.0061 0.0033 'International Tables Vol C Tables 4.2.6.8 and 6.1.1.4'
O O 0.0106 0.0060 'International Tables Vol C Tables 4.2.6.8 and 6.1.1.4'

loop_
_geom_angle_atom_site_label_1
_geom_angle_atom_site_label_2
_geom_angle_atom_site_label_3
_geom_angle
_geom_angle_site_symmetry_1
_geom_angle_site_symmetry_3
N4 Cu1 N4 180.0 2_567 .
N4 Cu1 N2 90.67(8) 2_567 1_556
N4 Cu1 N2 89.33(8) . 1_556
N4 Cu1 N2 89.33(8) 2_567 2_566
N4 Cu1 N2 90.67(8) . 2_566
N2 Cu1 N2 180.0 1_556 2_566
C8 N1 C10 107.2(2) . .
C8 N1 C7 127.0(2) . .
C10 N1 C7 125.8(2) . .
C8 N2 C9 105.9(2) . .
C8 N2 Cu1 125.05(19) . 1_554
C9 N2 Cu1 128.98(18) . 1_554
C12 N3 C14 107.2(2) . .
C12 N3 C11 125.8(2) . .
C14 N3 C11 127.0(2) . .
C12 N4 C13 106.3(2) . .
C12 N4 Cu1 128.01(18) . .
C13 N4 Cu1 125.62(18) . .
O3 N5 O1 121.0(3) . .
O3 N5 O2 118.6(3) . .
O1 N5 O2 120.3(3) . .
C6 C1 C2 118.6(2) . .
C6 C1 C7 120.9(2) . .
C2 C1 C7 120.5(2) . .
C3 C2 C1 119.8(2) . .
C3 C2 C11 117.8(2) . .
C1 C2 C11 122.4(2) . .
C2 C3 C4 120.8(3) . .
C5 C4 C3 119.4(3) . .
C4 C5 C6 120.5(3) . .
C5 C6 C1 121.0(3) . .
N1 C7 C1 113.4(2) . .
N2 C8 N1 111.1(2) . .
C10 C9 N2 109.4(2) . .
C9 C10 N1 106.4(3) . .
N3 C11 C2 112.1(2) . .
N4 C12 N3 110.9(2) . .
C14 C13 N4 109.3(3) . .
C13 C14 N3 106.4(2) . .

loop_
_geom_bond_atom_site_label_1
_geom_bond_atom_site_label_2
_geom_bond_distance
_geom_bond_site_symmetry_2
Cu1 N4 1.989(2) 2_567
Cu1 N4 1.990(2) .
Cu1 N2 2.014(2) 1_556
Cu1 N2 2.014(2) 2_566
O1 N5 1.238(3) .
O2 N5 1.244(3) .
O3 N5 1.224(3) .
N1 C8 1.341(3) .
N1 C10 1.368(3) .
N1 C7 1.456(3) .
N2 C8 1.316(3) .
N2 C9 1.371(3) .
N3 C12 1.343(3) .
N3 C14 1.369(3) .
N3 C11 1.468(3) .
N4 C12 1.318(3) .
N4 C13 1.366(3) .
C1 C6 1.392(4) .
C1 C2 1.398(4) .
C1 C7 1.514(4) .
C2 C3 1.389(3) .
C2 C11 1.515(3) .
C3 C4 1.389(4) .
C4 C5 1.370(4) .
C5 C6 1.382(4) .
C9 C10 1.350(4) .
C13 C14 1.353(4) .
